data_7028435
loop_
_publ_author_name
'Bauer, Christina A.'
'Jones, Simon C.'
'Kinnibrugh, Tiffany L.'
'Tongwa, Paul'
'Farrell, Richard A.'
'Vakil, Avinash'
'Timofeeva, Tatiana V.'
'Khrustalev, Victor N.'
'Allendorf, Mark D.'

_publ_section_title
;
 Homo- and heterometallic luminescent 2-D stilbene metal-organic
 frameworks.
;
_journal_issue 7
_journal_name_full 'Dalton transactions (Cambridge, England : 2003)'
_journal_page_first 2925
_journal_page_last 2935
_journal_paper_doi 10.1039/c3dt52939h
_journal_volume 43
_journal_year 2014
_chemical_formula_moiety 'C54 H44 Cd N2 O14 Zn2'
_chemical_formula_sum 'C54 H44 Cd N2 O14 Zn2'
_chemical_formula_weight 1188.05
_chemical_name_systematic
; 
 ? 
;
_space_group_IT_number 148
_symmetry_cell_setting trigonal
_symmetry_space_group_name_Hall '-R 3'
_symmetry_space_group_name_H-M 'R -3 :H'
_atom_sites_solution_hydrogens geom
_atom_sites_solution_primary direct
_atom_sites_solution_secondary difmap
_audit_creation_method SHELXL-97
_cell_angle_alpha 90.00
_cell_angle_beta 90.00
_cell_angle_gamma 120.00
_cell_formula_units_Z 3
_cell_length_a 16.1672(10)
_cell_length_b 16.1672(10)
_cell_length_c 16.6171(10)
_cell_measurement_reflns_used 4452
_cell_measurement_temperature 100(2)
_cell_measurement_theta_max 24.79
_cell_measurement_theta_min 2.52
_cell_volume 3761.5(4)
_computing_cell_refinement 'SAINT (Bruker, 2001)'
_computing_data_collection 'APEX2 (Bruker, 2005)'
_computing_data_reduction 'SAINT (Bruker, 2001)'
_computing_molecular_graphics 'SHELXTL (Sheldrick, 2008)'
_computing_publication_material 'SHELXTL (Sheldrick, 2008)'
_computing_structure_refinement 'SHELXTL (Sheldrick, 2008)'
_computing_structure_solution 'SHELXTL (Sheldrick, 2008)'
_diffrn_ambient_temperature 100(2)
_diffrn_measured_fraction_theta_full 0.976
_diffrn_measured_fraction_theta_max 0.976
_diffrn_measurement_device_type 'Bruker SMART APEX-II CCD'
_diffrn_measurement_method '\f and \w scans'
_diffrn_radiation_monochromator graphite
_diffrn_radiation_source 'fine-focus sealed tube'
_diffrn_radiation_type MoK\a
_diffrn_radiation_wavelength 0.71073
_diffrn_reflns_av_R_equivalents 0.0454
_diffrn_reflns_av_sigmaI/netI 0.0246
_diffrn_reflns_limit_h_max 21
_diffrn_reflns_limit_h_min -21
_diffrn_reflns_limit_k_max 21
_diffrn_reflns_limit_k_min -21
_diffrn_reflns_limit_l_max 21
_diffrn_reflns_limit_l_min -21
_diffrn_reflns_number 16570
_diffrn_reflns_theta_full 27.99
_diffrn_reflns_theta_max 27.99
_diffrn_reflns_theta_min 1.90
_exptl_absorpt_coefficient_mu 1.439
_exptl_absorpt_correction_T_max 0.870
_exptl_absorpt_correction_T_min 0.597
_exptl_absorpt_correction_type multi-scan
_exptl_absorpt_process_details 'SADABS (Bruker, 2003)'
_exptl_crystal_colour colourless
_exptl_crystal_density_diffrn 1.573
_exptl_crystal_density_method 'not measured'
_exptl_crystal_description prism
_exptl_crystal_F_000 1806
_exptl_crystal_size_max 0.40
_exptl_crystal_size_mid 0.20
_exptl_crystal_size_min 0.10
_refine_diff_density_max 1.103
_refine_diff_density_min -1.195
_refine_diff_density_rms 0.156
_refine_ls_extinction_method none
_refine_ls_goodness_of_fit_ref 1.001
_refine_ls_hydrogen_treatment constr
_refine_ls_matrix_type full
_refine_ls_number_parameters 81
_refine_ls_number_reflns 1973
_refine_ls_number_restraints 20
_refine_ls_restrained_S_all 0.996
_refine_ls_R_factor_all 0.0789
_refine_ls_R_factor_gt 0.0661
_refine_ls_shift/su_max 0.000
_refine_ls_shift/su_mean 0.000
_refine_ls_structure_factor_coef Fsqd
_refine_ls_weighting_details 'calc w=1/[\s^2^(Fo^2^)+(0.066P)^2^+112P] where P=(Fo^2^+2Fc^2^)/3'
_refine_ls_weighting_scheme calc
_refine_ls_wR_factor_gt 0.1618
_refine_ls_wR_factor_ref 0.1708
_reflns_number_gt 1639
_reflns_number_total 1973
_reflns_threshold_expression I>2\s(I)
_cod_data_source_file c3dt52939h.txt
_cod_data_source_block Zn2Cd
_cod_depositor_comments
;
The following automatic conversions were performed:

'_symmetry_cell_setting' value 'Trigonal' changed to 'trigonal'
according to
/usr/data/users/saulius/automatic-downloads/current/RSC/lib/dictionaries/cif_core.dic
dictionary named 'cif_core.dic' version 2.4.2 from 2011-04-26.

Automatic conversion script
Id: cif_fix_values 2281 2013-09-26 08:29:07Z andrius 
;
_cod_original_cell_volume 3761.4(4)
_cod_original_sg_symbol_H-M 'R -3'
_cod_database_code 7028435

loop_
_symmetry_equiv_pos_as_xyz
'x, y, z'
'-y, x-y, z'
'-x+y, -x, z'
'x+2/3, y+1/3, z+1/3'
'-y+2/3, x-y+1/3, z+1/3'
'-x+y+2/3, -x+1/3, z+1/3'
'x+1/3, y+2/3, z+2/3'
'-y+1/3, x-y+2/3, z+2/3'
'-x+y+1/3, -x+2/3, z+2/3'
'-x, -y, -z'
'y, -x+y, -z'
'x-y, x, -z'
'-x+2/3, -y+1/3, -z+1/3'
'y+2/3, -x+y+1/3, -z+1/3'
'x-y+2/3, x+1/3, -z+1/3'
'-x+1/3, -y+2/3, -z+2/3'
'y+1/3, -x+y+2/3, -z+2/3'
'x-y+1/3, x+2/3, -z+2/3'

loop_
_atom_site_label
_atom_site_type_symbol
_atom_site_fract_x
_atom_site_fract_y
_atom_site_fract_z
_atom_site_U_iso_or_equiv
_atom_site_adp_type
_atom_site_occupancy
_atom_site_symmetry_multiplicity
_atom_site_calc_flag
_atom_site_refinement_flags
Cd1 Cd 0.6667 0.3333 0.3333 0.0228(3) Uani 1 6 d S
Zn1 Zn 0.6667 0.3333 0.54749(6) 0.0179(3) Uani 1 3 d S
O1 O 0.5498(3) 0.3377(3) 0.5253(3) 0.0340(9) Uani 1 1 d .
O2 O 0.5406(3) 0.2655(3) 0.4090(2) 0.0272(8) Uani 1 1 d .
C1 C 0.5116(4) 0.3048(4) 0.4569(4) 0.0297(12) Uani 1 1 d .
C2 C 0.4279(4) 0.3135(4) 0.4350(3) 0.0523(8) Uani 1 1 d D
C3 C 0.3669(4) 0.2581(5) 0.3737(4) 0.0523(8) Uani 1 1 d D
H3 H 0.3768 0.2113 0.3480 0.063 Uiso 1 1 calc R
C4 C 0.2915(4) 0.2706(4) 0.3495(4) 0.0523(8) Uani 1 1 d D
H4 H 0.2504 0.2322 0.3075 0.063 Uiso 1 1 calc R
C5 C 0.2758(4) 0.3388(4) 0.3864(3) 0.0523(8) Uani 1 1 d D
C6 C 0.3367(4) 0.3943(4) 0.4478(3) 0.0523(8) Uani 1 1 d D
H6 H 0.3268 0.4411 0.4735 0.063 Uiso 1 1 calc R
C7 C 0.4120(4) 0.3816(5) 0.4718(4) 0.0523(8) Uani 1 1 d D
H7 H 0.4531 0.4200 0.5138 0.063 Uiso 1 1 calc R
C8 C 0.1971(5) 0.3548(5) 0.3630(4) 0.0523(8) Uani 1 1 d D
H8 H 0.1894 0.4002 0.3935 0.063 Uiso 1 1 calc R
O3 O 0.6513(16) 0.333(3) 0.6659(7) 0.103(6) Uani 0.333333 1 d PD
N1 N 0.5635(11) 0.3132(16) 0.7804(6) 0.103(6) Uani 0.333333 1 d PD
C9 C 0.6178(13) 0.3635(19) 0.7180(8) 0.103(6) Uani 0.333333 1 d PD
H9 H 0.6326 0.4288 0.7149 0.124 Uiso 0.333333 1 d PR
C10 C 0.538(2) 0.2143(17) 0.7932(14) 0.103(6) Uani 0.333333 1 d PD
H10A H 0.5661 0.1943 0.7504 0.155 Uiso 0.333333 1 calc PR
H10B H 0.4684 0.1737 0.7922 0.155 Uiso 0.333333 1 calc PR
H10C H 0.5625 0.2082 0.8455 0.155 Uiso 0.333333 1 calc PR
C11 C 0.5276(19) 0.355(2) 0.8382(11) 0.103(6) Uani 0.333333 1 d PD
H11A H 0.5533 0.4228 0.8254 0.155 Uiso 0.333333 1 calc PR
H11B H 0.5477 0.3491 0.8925 0.155 Uiso 0.333333 1 calc PR
H11C H 0.4577 0.3217 0.8356 0.155 Uiso 0.333333 1 calc PR

loop_
_atom_site_aniso_label
_atom_site_aniso_U_11
_atom_site_aniso_U_22
_atom_site_aniso_U_33
_atom_site_aniso_U_23
_atom_site_aniso_U_13
_atom_site_aniso_U_12
Cd1 0.0210(3) 0.0210(3) 0.0266(5) 0.000 0.000 0.01048(16)
Zn1 0.0173(3) 0.0173(3) 0.0190(5) 0.000 0.000 0.00866(16)
O1 0.031(2) 0.039(2) 0.032(2) 0.0022(18) 0.0042(17) 0.0176(19)
O2 0.0193(18) 0.0243(19) 0.040(2) -0.0007(16) 0.0024(15) 0.0122(15)
C1 0.025(3) 0.028(3) 0.035(3) 0.003(2) 0.004(2) 0.012(2)
C2 0.0499(16) 0.070(2) 0.0551(17) -0.0261(15) -0.0132(13) 0.0440(16)
C3 0.0499(16) 0.070(2) 0.0551(17) -0.0261(15) -0.0132(13) 0.0440(16)
C4 0.0499(16) 0.070(2) 0.0551(17) -0.0261(15) -0.0132(13) 0.0440(16)
C5 0.0499(16) 0.070(2) 0.0551(17) -0.0261(15) -0.0132(13) 0.0440(16)
C6 0.0499(16) 0.070(2) 0.0551(17) -0.0261(15) -0.0132(13) 0.0440(16)
C7 0.0499(16) 0.070(2) 0.0551(17) -0.0261(15) -0.0132(13) 0.0440(16)
C8 0.0499(16) 0.070(2) 0.0551(17) -0.0261(15) -0.0132(13) 0.0440(16)
O3 0.120(12) 0.218(19) 0.031(4) -0.003(9) -0.002(7) 0.129(14)
N1 0.120(12) 0.218(19) 0.031(4) -0.003(9) -0.002(7) 0.129(14)
C9 0.120(12) 0.218(19) 0.031(4) -0.003(9) -0.002(7) 0.129(14)
C10 0.120(12) 0.218(19) 0.031(4) -0.003(9) -0.002(7) 0.129(14)
C11 0.120(12) 0.218(19) 0.031(4) -0.003(9) -0.002(7) 0.129(14)

loop_
_atom_type_symbol
_atom_type_description
_atom_type_scat_dispersion_real
_atom_type_scat_dispersion_imag
_atom_type_scat_source
C C 0.0033 0.0016 'International Tables Vol C Tables 4.2.6.8 and 6.1.1.4'
H H 0.0000 0.0000 'International Tables Vol C Tables 4.2.6.8 and 6.1.1.4'
N N 0.0061 0.0033 'International Tables Vol C Tables 4.2.6.8 and 6.1.1.4'
O O 0.0106 0.0060 'International Tables Vol C Tables 4.2.6.8 and 6.1.1.4'
Zn Zn 0.2839 1.4301 'International Tables Vol C Tables 4.2.6.8 and 6.1.1.4'
Cd Cd -0.8075 1.2024 'International Tables Vol C Tables 4.2.6.8 and 6.1.1.4'

loop_
_geom_angle_atom_site_label_1
_geom_angle_atom_site_label_2
_geom_angle_atom_site_label_3
_geom_angle
_geom_angle_site_symmetry_1
_geom_angle_site_symmetry_3
O2 Cd1 O2 89.75(15) . 3_665
O1 Zn1 O1 116.56(8) 2_655 .
O1 Zn1 O3 104.7(10) . 2_655
O1 Zn1 O3 103.8(11) . 3_665
O1 Zn1 O3 93.8(6) . .
C1 O1 Zn1 115.3(4) . .
C1 O2 Cd1 127.6(4) . .
O2 C1 O1 123.6(5) . .
O2 C1 C2 119.3(5) . .
O1 C1 C2 117.1(5) . .
C3 C2 C7 118.6(6) . .
C3 C2 C1 120.6(5) . .
C7 C2 C1 120.7(5) . .
C4 C3 C2 120.7(6) . .
C4 C3 H3 119.7 . .
C2 C3 H3 119.7 . .
C3 C4 C5 120.5(6) . .
C3 C4 H4 119.7 . .
C5 C4 H4 119.7 . .
C6 C5 C4 118.9(6) . .
C6 C5 C8 118.4(5) . .
C4 C5 C8 122.6(5) . .
C7 C6 C5 120.4(6) . .
C7 C6 H6 119.8 . .
C5 C6 H6 119.8 . .
C6 C7 C2 120.9(6) . .
C6 C7 H7 119.6 . .
C2 C7 H7 119.6 . .
C8 C8 C5 126.1(8) 16 .
C8 C8 H8 117.0 16 .
C5 C8 H8 117.0 . .
C9 O3 Zn1 139.8(15) . .
C9 N1 C11 121.4(3) . .
C9 N1 C10 121.4(3) . .
C11 N1 C10 117.2(3) . .
O3 C9 N1 125.3(4) . .
O3 C9 H9 118.8 . .
N1 C9 H9 115.9 . .
N1 C10 H10A 109.5 . .
N1 C10 H10B 109.5 . .
H10A C10 H10B 109.5 . .
N1 C10 H10C 109.5 . .
H10A C10 H10C 109.5 . .
H10B C10 H10C 109.5 . .
N1 C11 H11A 109.5 . .
N1 C11 H11B 109.5 . .
H11A C11 H11B 109.5 . .
N1 C11 H11C 109.5 . .
H11A C11 H11C 109.5 . .
H11B C11 H11C 109.5 . .

loop_
_geom_bond_atom_site_label_1
_geom_bond_atom_site_label_2
_geom_bond_distance
_geom_bond_site_symmetry_2
Cd1 O2 2.169(4) .
Zn1 O1 1.960(4) .
Zn1 O3 1.982(6) .
O1 C1 1.277(7) .
O2 C1 1.247(7) .
C1 C2 1.474(8) .
C2 C3 1.389(9) .
C2 C7 1.391(9) .
C3 C4 1.391(10) .
C3 H3 0.9500 .
C4 C5 1.391(9) .
C4 H4 0.9500 .
C5 C6 1.390(8) .
C5 C8 1.472(11) .
C6 C7 1.390(10) .
C6 H6 0.9500 .
C7 H7 0.9500 .
C8 C8 1.319(8) 16
C8 H8 0.9500 .
O3 C9 1.250(11) .
N1 C9 1.339(12) .
N1 C11 1.453(12) .
N1 C10 1.454(12) .
C9 H9 0.9600 .
C10 H10A 0.9800 .
C10 H10B 0.9800 .
C10 H10C 0.9800 .
C11 H11A 0.9800 .
C11 H11B 0.9800 .
C11 H11C 0.9800 .

loop_
_geom_torsion_atom_site_label_1
_geom_torsion_atom_site_label_2
_geom_torsion_atom_site_label_3
_geom_torsion_atom_site_label_4
_geom_torsion
_geom_torsion_site_symmetry_1
_geom_torsion_site_symmetry_4
O1 Zn1 O1 C1 -47.9(5) 2_655 .
O1 Zn1 O1 C1 96.1(4) 3_665 .
O3 Zn1 O1 C1 -149.9(9) 2_655 .
O3 Zn1 O1 C1 -162.4(8) 3_665 .
O3 Zn1 O1 C1 -155.4(12) . .
O2 Cd1 O2 C1 108.7(4) 2_655 .
O2 Cd1 O2 C1 -161.0(5) 18_545 .
O2 Cd1 O2 C1 -71.3(4) 17 .
O2 Cd1 O2 C1 19.0(5) 3_665 .
Cd1 O2 C1 O1 -75.2(7) . .
Cd1 O2 C1 C2 105.6(5) . .
Zn1 O1 C1 O2 5.4(7) . .
Zn1 O1 C1 C2 -175.4(4) . .
O2 C1 C2 C3 16.9(7) . .
O1 C1 C2 C3 -162.3(4) . .
O2 C1 C2 C7 -158.9(5) . .
O1 C1 C2 C7 21.9(7) . .
C7 C2 C3 C4 0.1(9) . .
C1 C2 C3 C4 -175.8(5) . .
C2 C3 C4 C5 -0.1(10) . .
C3 C4 C5 C6 0.1(9) . .
C3 C4 C5 C8 179.97(12) . .
C4 C5 C6 C7 0.0(3) . .
C8 C5 C6 C7 -179.99(17) . .
C5 C6 C7 C2 0.0(3) . .
C3 C2 C7 C6 -0.1(9) . .
C1 C2 C7 C6 175.8(5) . .
C6 C5 C8 C8 176.4(9) . 16
C4 C5 C8 C8 -3.6(10) . 16
